data_4311163
loop_
_publ_author_name
'Filipe A. Almeida Paz'
'Jacek Klinowski'

_publ_contact_author_address
; Department of Chemistry
  University of Cambridge
  Lensfield Road
  Cambridge
  CB2 1EW
  United Kingdom
;
_publ_contact_author_email jk18@cam.ac.uk
_publ_contact_author_fax '+44 1223 336362'
_publ_contact_author_name 'Professor Jacek Klinowski'
_publ_contact_author_phone '+44 1224 336514'
_publ_section_title
;
 Two- and Three-Dimensional Cadmium-Organic Frameworks with Trimesic Acid
 and 4,4'-Trimethylenedipyridine
;
_journal_name_full 'Inorganic Chemistry'
_journal_page_first 3882
_journal_page_last 3893
_journal_paper_doi 10.1021/ic049523o
_journal_volume 43
_journal_year 2004
_chemical_formula_moiety
;
 Cd 2+, C9 H4 O6 2-, C13 H14 N2, (H2 O)5.5 
;
_chemical_formula_sum 'C22 H29 Cd N2 O11.5'
_chemical_formula_weight 617.87
_chemical_name_systematic
; 
 ? 
;
_space_group_IT_number 15
_symmetry_cell_setting monoclinic
_symmetry_space_group_name_Hall '-C 2yc'
_symmetry_space_group_name_H-M 'C 1 2/c 1'
_atom_sites_solution_hydrogens geom
_atom_sites_solution_primary direct
_atom_sites_solution_secondary difmap
_audit_creation_date '10th of February, 2004'
_audit_creation_method 'SHELXL-97, manual editing plus enCIFer'
_cell_angle_alpha 90.00
_cell_angle_beta 100.201(5)
_cell_angle_gamma 90.00
_cell_formula_units_Z 8
_cell_length_a 13.9970(10)
_cell_length_b 20.103(2)
_cell_length_c 17.460(2)
_cell_measurement_reflns_used 73075
_cell_measurement_temperature 180(2)
_cell_measurement_theta_max 25.03
_cell_measurement_theta_min 1.00
_cell_volume 4835.3(8)
_computing_cell_refinement 'HKL Scalepack (Otwinowski & Minor 1997)'
_computing_data_collection 'Collect (Nonius 1998)'
_computing_data_reduction
;
 HKL Denzo and Scalepack (Otwinowski & Minor 1997)
;
_computing_molecular_graphics 'SHELXTL (Bruker 2001)'
_computing_publication_material 'SHELXTL (Bruker 2001)'
_computing_structure_refinement 'SHELXTL (Bruker 2001)'
_computing_structure_solution 'SIR-92 (Altomare at al. 1994)'
_diffrn_ambient_temperature 180(2)
_diffrn_measured_fraction_theta_full 0.941
_diffrn_measured_fraction_theta_max 0.941
_diffrn_measurement_device_type 'Nonius Kappa CCD'
_diffrn_measurement_method 'Thin slice \w and \f scans'
_diffrn_radiation_monochromator graphite
_diffrn_radiation_source 'fine-focus sealed tube'
_diffrn_radiation_type MoK\a
_diffrn_radiation_wavelength 0.71073
_diffrn_reflns_av_R_equivalents 0.0697
_diffrn_reflns_av_sigmaI/netI 0.0649
_diffrn_reflns_limit_h_max 15
_diffrn_reflns_limit_h_min -16
_diffrn_reflns_limit_k_max 23
_diffrn_reflns_limit_k_min -22
_diffrn_reflns_limit_l_max 20
_diffrn_reflns_limit_l_min -20
_diffrn_reflns_number 17254
_diffrn_reflns_theta_full 25.02
_diffrn_reflns_theta_max 25.02
_diffrn_reflns_theta_min 3.59
_diffrn_standards_number 0
_exptl_absorpt_coefficient_mu 0.970
_exptl_absorpt_correction_T_max 0.954
_exptl_absorpt_correction_T_min 0.775
_exptl_absorpt_correction_type multi-scan
_exptl_absorpt_process_details 'Sortav Blessing (1995)'
_exptl_crystal_colour Colourless
_exptl_crystal_density_diffrn 1.698
_exptl_crystal_density_method 'not measured'
_exptl_crystal_description Block
_exptl_crystal_F_000 2520
_exptl_crystal_size_max 0.16
_exptl_crystal_size_mid 0.12
_exptl_crystal_size_min 0.05
_refine_diff_density_max 1.697
_refine_diff_density_min -1.304
_refine_diff_density_rms 0.155
_refine_ls_extinction_method none
_refine_ls_goodness_of_fit_ref 1.096
_refine_ls_hydrogen_treatment mixed
_refine_ls_matrix_type full
_refine_ls_number_parameters 336
_refine_ls_number_reflns 4026
_refine_ls_number_restraints 17
_refine_ls_restrained_S_all 1.094
_refine_ls_R_factor_all 0.1272
_refine_ls_R_factor_gt 0.0992
_refine_ls_shift/su_max 0.007
_refine_ls_shift/su_mean 0.000
_refine_ls_structure_factor_coef Fsqd
_refine_ls_weighting_details 'calc w=1/[\s^2^(Fo^2^)+(0.0842P)^2^+135.0624P] where P=(Fo^2^+2Fc^2^)/3'
_refine_ls_weighting_scheme calc
_refine_ls_wR_factor_gt 0.2301
_refine_ls_wR_factor_ref 0.2445
_reflns_number_gt 3116
_reflns_number_total 4026
_reflns_threshold_expression I>2\s(I)
_cod_data_source_file ic049523osi20040412_075142.cif
_cod_data_source_block 230923
_cod_depositor_comments
;
The following automatic conversions were performed:
'_symmetry_cell_setting' value 'Monoclinic' changed to 'monoclinic'
according to '/home/saulius/struct/CIF-dictionaries/cif_core.dic'
dictionary named 'cif_core.dic' version 2.4.1 from 2010-06-29.

Automatic conversion script
Id: cif_fix_enum 1527 2010-12-29 10:47:43Z saulius 
;
_cod_original_formula_sum 'C22 H29 Cd N2 O11.50'
_cod_database_code 4311163

loop_
_symmetry_equiv_pos_as_xyz
'x, y, z'
'-x, y, -z+1/2'
'x+1/2, y+1/2, z'
'-x+1/2, y+1/2, -z+1/2'
'-x, -y, -z'
'x, -y, z-1/2'
'-x+1/2, -y+1/2, -z'
'x+1/2, -y+1/2, z-1/2'

loop_
_atom_site_label
_atom_site_type_symbol
_atom_site_fract_x
_atom_site_fract_y
_atom_site_fract_z
_atom_site_U_iso_or_equiv
_atom_site_adp_type
_atom_site_occupancy
_atom_site_symmetry_multiplicity
_atom_site_calc_flag
_atom_site_refinement_flags
_atom_site_disorder_assembly
_atom_site_disorder_group
Cd1 Cd 0.13709(6) 0.42065(4) -0.07255(5) 0.0476(3) Uani 1 1 d . . .
O11 O -0.0290(6) 0.4432(4) -0.1075(5) 0.056(2) Uani 1 1 d D . .
H1 H -0.044(8) 0.480(3) -0.085(4) 0.050 Uiso 1 1 d D . .
H2 H -0.041(8) 0.448(4) -0.1583(9) 0.050 Uiso 1 1 d D . .
N21 N 0.1334(7) 0.3298(6) -0.1559(6) 0.057(3) Uani 1 1 d . . .
N22 N -0.1972(7) 0.0810(5) -0.5208(6) 0.056(3) Uani 1 1 d . . .
C21 C 0.1173(10) 0.3386(7) -0.2330(8) 0.068(4) Uani 1 1 d . . .
H21A H 0.1093 0.3828 -0.2525 0.081 Uiso 1 1 calc R . .
C22 C 0.1117(10) 0.2872(8) -0.2853(9) 0.073(4) Uani 1 1 d . . .
H22B H 0.1005 0.2961 -0.3396 0.087 Uiso 1 1 calc R . .
C23 C 0.1224(8) 0.2234(8) -0.2593(9) 0.066(4) Uani 1 1 d . . .
C24 C 0.1390(8) 0.2129(7) -0.1792(9) 0.062(3) Uani 1 1 d . . .
H24A H 0.1467 0.1691 -0.1587 0.074 Uiso 1 1 calc R . .
C25 C 0.1442(8) 0.2666(7) -0.1300(7) 0.055(3) Uani 1 1 d . . .
H25A H 0.1560 0.2589 -0.0755 0.066 Uiso 1 1 calc R . .
C26 C 0.1105(11) 0.1503(15) -0.3078(10) 0.132(10) Uani 1 1 d . . .
H26A H 0.1611 0.1180 -0.2850 0.159 Uiso 1 1 calc R . .
H26B H 0.0456 0.1305 -0.3089 0.159 Uiso 1 1 calc R . .
C27 C 0.1228(12) 0.1703(12) -0.3798(16) 0.138(10) Uani 1 1 d . . .
H27A H 0.1887 0.1881 -0.3804 0.166 Uiso 1 1 calc R . .
H27B H 0.0731 0.2029 -0.4035 0.166 Uiso 1 1 calc R . .
C28 C 0.1049(13) 0.0909(17) -0.422(2) 0.27(2) Uani 1 1 d . . .
H28A H 0.1430 0.0864 -0.4648 0.319 Uiso 1 1 calc R . .
H28B H 0.1266 0.0562 -0.3830 0.319 Uiso 1 1 calc R . .
C29 C -0.1627(10) 0.0484(8) -0.4572(8) 0.071(4) Uani 1 1 d . . .
H29A H -0.2072 0.0229 -0.4342 0.085 Uiso 1 1 calc R . .
C210 C -0.0702(14) 0.0480(11) -0.4220(12) 0.109(8) Uani 1 1 d . . .
H21B H -0.0511 0.0240 -0.3750 0.131 Uiso 1 1 calc R . .
C211 C -0.0024(14) 0.0828(16) -0.4545(18) 0.156(16) Uani 1 1 d . . .
C212 C -0.0349(14) 0.1168(14) -0.521(2) 0.164(14) Uani 1 1 d . . .
H21D H 0.0100 0.1414 -0.5444 0.196 Uiso 1 1 calc R . .
C213 C -0.1362(11) 0.1168(8) -0.5563(10) 0.084(5) Uani 1 1 d . . .
H21E H -0.1588 0.1409 -0.6027 0.101 Uiso 1 1 calc R . .
O171 O 0.1125(7) 0.3354(4) 0.0252(5) 0.064(2) Uani 1 1 d . . .
O172 O 0.1132(6) 0.4416(5) 0.0535(5) 0.057(2) Uani 1 1 d . . .
O181 O 0.1264(12) 0.1709(6) 0.2354(6) 0.123(5) Uani 1 1 d . . .
H181 H 0.1513 0.1355 0.2553 0.184 Uiso 1 1 calc R . .
O182 O 0.1394(12) 0.2040(6) 0.3582(7) 0.118(5) Uani 1 1 d . . .
O191 O 0.1657(6) 0.5148(5) 0.3227(5) 0.064(2) Uani 1 1 d . . .
O192 O 0.1293(6) 0.4519(5) 0.4143(5) 0.066(2) Uani 1 1 d . . .
C11 C 0.1168(7) 0.3651(6) 0.1580(6) 0.044(3) Uani 1 1 d . . .
C12 C 0.1243(7) 0.4164(7) 0.2115(7) 0.050(3) Uani 1 1 d . . .
H12A H 0.1244 0.4612 0.1942 0.060 Uiso 1 1 calc R . .
C13 C 0.1317(7) 0.4030(6) 0.2896(7) 0.049(3) Uani 1 1 d . . .
C14 C 0.1292(7) 0.3379(7) 0.3139(7) 0.052(3) Uani 1 1 d . . .
H14A H 0.1316 0.3288 0.3676 0.063 Uiso 1 1 calc R . .
C15 C 0.1232(8) 0.2851(7) 0.2616(7) 0.054(3) Uani 1 1 d . . .
C16 C 0.1170(8) 0.3014(7) 0.1811(7) 0.059(3) Uani 1 1 d . . .
H16A H 0.1129 0.2667 0.1436 0.071 Uiso 1 1 calc R . .
C17 C 0.1123(7) 0.3811(7) 0.0724(7) 0.048(3) Uani 1 1 d . . .
C18 C 0.1280(13) 0.2159(8) 0.2897(11) 0.088(5) Uani 1 1 d . . .
C19 C 0.1427(8) 0.4592(7) 0.3458(8) 0.055(3) Uani 1 1 d . . .
O1W O -0.178(2) 0.3803(11) -0.0470(15) 0.212(4) Uiso 1 1 d D . .
H11 H -0.133(6) 0.390(4) -0.007(4) 0.050 Uiso 1 1 d D . .
H12 H -0.201(7) 0.416(3) -0.073(5) 0.050 Uiso 1 1 d D . .
O2W O -0.3079(18) 0.4005(13) -0.1103(16) 0.212(4) Uiso 1 1 d D . .
H21 H -0.363(4) 0.401(5) -0.092(5) 0.050 Uiso 1 1 d D . .
H22 H -0.311(6) 0.370(4) -0.147(5) 0.050 Uiso 1 1 d D . .
O3W O -0.202(2) -0.0472(13) -0.2770(14) 0.212(4) Uiso 1 1 d D . .
H31 H -0.190(7) -0.0046(18) -0.277(5) 0.050 Uiso 1 1 d D . .
H32 H -0.237(7) -0.060(4) -0.321(4) 0.050 Uiso 1 1 d D . .
O4W O -0.0624(16) 0.2697(13) 0.0139(15) 0.212(4) Uiso 1 1 d D . .
H41 H -0.091(6) 0.307(2) -0.006(6) 0.050 Uiso 1 1 d D . .
H42 H -0.102(6) 0.236(3) 0.000(6) 0.050 Uiso 1 1 d D . .
O5W O 0.0000 0.0418(16) 0.2500 0.212(4) Uiso 1 2 d SD . .
H51 H -0.003(8) 0.0669(18) 0.2083(8) 0.050 Uiso 1 1 d D . .

loop_
_atom_site_aniso_label
_atom_site_aniso_U_11
_atom_site_aniso_U_22
_atom_site_aniso_U_33
_atom_site_aniso_U_23
_atom_site_aniso_U_13
_atom_site_aniso_U_12
Cd1 0.0429(5) 0.0600(6) 0.0395(5) 0.0018(4) 0.0064(3) 0.0037(4)
O11 0.049(5) 0.069(6) 0.048(5) -0.003(4) 0.005(4) 0.011(4)
N21 0.049(6) 0.068(7) 0.050(6) -0.002(5) 0.003(5) 0.004(5)
N22 0.044(5) 0.066(7) 0.057(6) -0.021(5) 0.007(5) -0.004(5)
C21 0.077(9) 0.064(9) 0.058(8) 0.010(7) -0.001(7) -0.001(7)
C22 0.071(9) 0.076(11) 0.064(9) -0.016(8) -0.005(7) -0.022(8)
C23 0.030(6) 0.086(11) 0.080(10) -0.030(8) 0.004(6) -0.004(6)
C24 0.037(6) 0.055(8) 0.091(10) -0.014(7) 0.005(6) 0.006(6)
C25 0.043(7) 0.072(9) 0.050(7) 0.006(6) 0.009(5) -0.002(6)
C26 0.037(8) 0.30(3) 0.061(10) -0.011(15) 0.021(7) -0.010(12)
C27 0.043(9) 0.14(2) 0.22(3) 0.050(19) 0.005(13) -0.009(10)
C28 0.036(9) 0.35(4) 0.38(4) -0.31(4) -0.034(16) 0.032(16)
C29 0.061(8) 0.088(10) 0.054(8) -0.018(8) -0.013(6) 0.011(8)
C210 0.062(11) 0.131(16) 0.120(15) -0.076(13) -0.023(10) 0.038(11)
C211 0.041(11) 0.21(3) 0.19(3) -0.15(2) -0.048(14) 0.056(15)
C212 0.050(12) 0.19(3) 0.27(3) -0.15(3) 0.078(16) -0.057(14)
C213 0.074(10) 0.098(12) 0.091(11) -0.026(9) 0.042(8) -0.037(9)
O171 0.087(6) 0.062(6) 0.048(5) -0.011(4) 0.023(4) -0.007(5)
O172 0.054(5) 0.071(6) 0.047(5) 0.005(4) 0.011(4) 0.010(4)
O181 0.247(17) 0.066(7) 0.072(7) -0.011(6) 0.073(9) -0.024(9)
O182 0.208(15) 0.090(9) 0.072(8) -0.003(6) 0.067(9) -0.034(9)
O191 0.055(5) 0.070(6) 0.065(6) -0.019(5) 0.004(4) 0.001(5)
O192 0.061(5) 0.090(7) 0.050(5) -0.017(5) 0.019(4) -0.001(5)
C11 0.034(6) 0.052(7) 0.048(6) -0.007(5) 0.018(5) 0.001(5)
C12 0.030(5) 0.066(8) 0.052(7) 0.000(6) 0.002(5) -0.003(5)
C13 0.027(5) 0.068(9) 0.051(7) -0.011(6) 0.009(5) 0.002(5)
C14 0.035(6) 0.074(9) 0.052(7) -0.013(6) 0.020(5) -0.005(6)
C15 0.042(6) 0.070(9) 0.057(7) 0.000(6) 0.028(5) -0.006(6)
C16 0.037(6) 0.084(10) 0.064(8) -0.019(7) 0.026(6) -0.006(6)
C17 0.030(6) 0.061(8) 0.054(7) -0.003(6) 0.012(5) 0.002(5)
C18 0.113(13) 0.064(10) 0.104(13) 0.008(10) 0.069(11) -0.024(9)
C19 0.030(6) 0.071(9) 0.062(9) -0.015(7) 0.004(5) 0.005(6)

loop_
_atom_type_symbol
_atom_type_description
_atom_type_scat_dispersion_real
_atom_type_scat_dispersion_imag
_atom_type_scat_source
C C 0.0033 0.0016 'International Tables Vol C Tables 4.2.6.8 and 6.1.1.4'
H H 0.0000 0.0000 'International Tables Vol C Tables 4.2.6.8 and 6.1.1.4'
N N 0.0061 0.0033 'International Tables Vol C Tables 4.2.6.8 and 6.1.1.4'
O O 0.0106 0.0060 'International Tables Vol C Tables 4.2.6.8 and 6.1.1.4'
Cd Cd -0.8075 1.2024 'International Tables Vol C Tables 4.2.6.8 and 6.1.1.4'

loop_
_geom_angle_atom_site_label_1
_geom_angle_atom_site_label_2
_geom_angle_atom_site_label_3
_geom_angle
_geom_angle_site_symmetry_1
_geom_angle_site_symmetry_3
_geom_angle_publ_flag
O172 Cd1 N21 138.0(4) . . no
O172 Cd1 O191 135.7(3) . 6_565 no
N21 Cd1 O191 86.2(4) . 6_565 no
O172 Cd1 N22 86.3(3) . 8_556 no
N21 Cd1 N22 98.1(4) . 8_556 no
O191 Cd1 N22 90.8(3) 6_565 8_556 no
O172 Cd1 O11 84.8(3) . . no
N21 Cd1 O11 94.5(3) . . no
O191 Cd1 O11 89.4(3) 6_565 . no
N22 Cd1 O11 167.4(4) 8_556 . no
O172 Cd1 O171 54.1(3) . . no
N21 Cd1 O171 84.1(3) . . no
O191 Cd1 O171 170.2(3) 6_565 . no
N22 Cd1 O171 88.5(3) 8_556 . no
O11 Cd1 O171 93.4(3) . . no
O172 Cd1 O192 83.9(3) . 6_565 no
N21 Cd1 O192 136.8(3) . 6_565 no
O191 Cd1 O192 52.2(3) 6_565 6_565 no
N22 Cd1 O192 94.2(3) 8_556 6_565 no
O11 Cd1 O192 76.1(3) . 6_565 no
O171 Cd1 O192 137.7(3) . 6_565 no
O172 Cd1 C17 27.4(3) . . no
N21 Cd1 C17 111.0(4) . . no
O191 Cd1 C17 162.7(4) 6_565 . no
N22 Cd1 C17 85.3(3) 8_556 . no
O11 Cd1 C17 90.8(3) . . no
O171 Cd1 C17 26.8(3) . . no
O192 Cd1 C17 111.2(3) 6_565 . no
Cd1 O11 H1 111(7) . . no
Cd1 O11 H2 106(7) . . no
H1 O11 H2 109.7(18) . . no
C21 N21 C25 116.9(12) . . no
C21 N21 Cd1 120.3(9) . . no
C25 N21 Cd1 122.7(8) . . no
C29 N22 C213 119.3(13) . . no
C29 N22 Cd1 120.9(9) . 8_455 no
C213 N22 Cd1 119.8(10) . 8_455 no
N21 C21 C22 123.3(14) . . no
N21 C21 H21A 118.4 . . no
C22 C21 H21A 118.4 . . no
C23 C22 C21 119.9(14) . . no
C23 C22 H22B 120.1 . . no
C21 C22 H22B 120.1 . . no
C22 C23 C24 117.8(13) . . no
C22 C23 C26 131.1(14) . . no
C24 C23 C26 110.9(14) . . no
C25 C24 C23 119.3(13) . . no
C25 C24 H24A 120.3 . . no
C23 C24 H24A 120.3 . . no
N21 C25 C24 122.8(12) . . no
N21 C25 H25A 118.6 . . no
C24 C25 H25A 118.6 . . no
C27 C26 C23 101(2) . . no
C27 C26 H26A 111.6 . . no
C23 C26 H26A 111.6 . . no
C27 C26 H26B 111.6 . . no
C23 C26 H26B 111.6 . . no
H26A C26 H26B 109.4 . . no
C26 C27 C28 95(2) . . no
C26 C27 H27A 112.7 . . no
C28 C27 H27A 112.7 . . no
C26 C27 H27B 112.7 . . no
C28 C27 H27B 112.7 . . no
H27A C27 H27B 110.2 . . no
C211 C28 C27 108.2(16) . . no
C211 C28 H28A 110.1 . . no
C27 C28 H28A 110.1 . . no
C211 C28 H28B 110.1 . . no
C27 C28 H28B 110.1 . . no
H28A C28 H28B 108.4 . . no
N22 C29 C210 125.3(18) . . no
N22 C29 H29A 117.3 . . no
C210 C29 H29A 117.3 . . no
C29 C210 C211 119(2) . . no
C29 C210 H21B 120.3 . . no
C211 C210 H21B 120.3 . . no
C212 C211 C210 117.1(16) . . no
C212 C211 C28 115(4) . . no
C210 C211 C28 128(3) . . no
C211 C212 C213 122(2) . . no
C211 C212 H21D 119.2 . . no
C213 C212 H21D 119.2 . . no
N22 C213 C212 117(2) . . no
N22 C213 H21E 121.4 . . no
C212 C213 H21E 121.4 . . no
C17 O171 Cd1 87.9(7) . . no
C17 O172 Cd1 94.8(7) . . no
C18 O181 H181 109.5 . . no
C19 O191 Cd1 98.9(8) . 6_566 no
C19 O192 Cd1 87.5(8) . 6_566 no
C16 C11 C12 121.0(11) . . no
C16 C11 C17 119.6(11) . . no
C12 C11 C17 119.4(11) . . no
C13 C12 C11 120.4(12) . . no
C13 C12 H12A 119.8 . . no
C11 C12 H12A 119.8 . . no
C12 C13 C14 119.3(11) . . no
C12 C13 C19 119.0(12) . . no
C14 C13 C19 121.7(11) . . no
C13 C14 C15 121.7(11) . . no
C13 C14 H14A 119.2 . . no
C15 C14 H14A 119.2 . . no
C14 C15 C16 117.1(12) . . no
C14 C15 C18 120.5(13) . . no
C16 C15 C18 122.3(13) . . no
C11 C16 C15 120.6(12) . . no
C11 C16 H16A 119.7 . . no
C15 C16 H16A 119.7 . . no
O171 C17 O172 122.7(11) . . no
O171 C17 C11 119.7(11) . . no
O172 C17 C11 117.5(11) . . no
O171 C17 Cd1 65.3(6) . . no
O172 C17 Cd1 57.8(6) . . no
C11 C17 Cd1 169.4(8) . . no
O182 C18 O181 124.5(15) . . no
O182 C18 C15 120.6(16) . . no
O181 C18 C15 114.7(14) . . no
O191 C19 O192 120.3(12) . . no
O191 C19 C13 118.0(12) . . no
O192 C19 C13 121.6(13) . . no
H11 O1W H12 111.8(19) . . no
H21 O2W H22 108.9(17) . . no
H31 O3W H32 112.2(19) . . no
H41 O4W H42 108.8(17) . . no

loop_
_geom_bond_atom_site_label_1
_geom_bond_atom_site_label_2
_geom_bond_distance
_geom_bond_site_symmetry_2
_geom_bond_publ_flag
Cd1 O172 2.322(8) . no
Cd1 N21 2.331(11) . no
Cd1 O191 2.333(8) 6_565 no
Cd1 N22 2.336(9) 8_556 no
Cd1 O11 2.341(8) . no
Cd1 O171 2.484(9) . no
Cd1 O192 2.574(10) 6_565 no
Cd1 C17 2.733(12) . no
O11 H1 0.880(10) . no
O11 H2 0.879(10) . no
N21 C21 1.336(16) . no
N21 C25 1.347(16) . no
N22 C29 1.306(17) . no
N22 C213 1.348(17) . no
N22 Cd1 2.336(9) 8_455 no
C21 C22 1.374(19) . no
C21 H21A 0.9500 . no
C22 C23 1.36(2) . no
C22 H22B 0.9500 . no
C23 C24 1.393(19) . no
C23 C26 1.69(3) . no
C24 C25 1.373(18) . no
C24 H24A 0.9500 . no
C25 H25A 0.9500 . no
C26 C27 1.36(3) . no
C26 H26A 0.9900 . no
C26 H26B 0.9900 . no
C27 C28 1.76(3) . no
C27 H27A 0.9900 . no
C27 H27B 0.9900 . no
C28 C211 1.52(2) . no
C28 H28A 0.9900 . no
C28 H28B 0.9900 . no
C29 C210 1.33(2) . no
C29 H29A 0.9500 . no
C210 C211 1.38(4) . no
C210 H21B 0.9500 . no
C211 C212 1.35(4) . no
C212 C213 1.44(3) . no
C212 H21D 0.9500 . no
C213 H21E 0.9500 . no
O171 C17 1.234(14) . no
O172 C17 1.261(15) . no
O181 C18 1.308(19) . no
O181 H181 0.8400 . no
O182 C18 1.20(2) . no
O191 C19 1.249(16) . no
O191 Cd1 2.333(8) 6_566 no
O192 C19 1.251(15) . no
O192 Cd1 2.574(10) 6_566 no
C11 C16 1.342(17) . no
C11 C12 1.384(16) . no
C11 C17 1.520(16) . no
C12 C13 1.377(16) . no
C12 H12A 0.9500 . no
C13 C14 1.378(17) . no
C13 C19 1.487(17) . no
C14 C15 1.392(17) . no
C14 H14A 0.9500 . no
C15 C16 1.432(17) . no
C15 C18 1.47(2) . no
C16 H16A 0.9500 . no
O1W H11 0.871(10) . no
O1W H12 0.872(10) . no
O2W H21 0.885(10) . no
O2W H22 0.885(10) . no
O3W H31 0.873(10) . no
O3W H32 0.867(10) . no
O4W H41 0.888(10) . no
O4W H42 0.883(10) . no
O5W H51 0.880(10) . no

loop_
_geom_torsion_atom_site_label_1
_geom_torsion_atom_site_label_2
_geom_torsion_atom_site_label_3
_geom_torsion_atom_site_label_4
_geom_torsion
_geom_torsion_site_symmetry_1
_geom_torsion_site_symmetry_2
_geom_torsion_site_symmetry_3
_geom_torsion_site_symmetry_4
_geom_torsion_publ_flag
O172 Cd1 N21 C21 156.0(9) . . . . no
O191 Cd1 N21 C21 -20.2(10) 6_565 . . . no
N22 Cd1 N21 C21 -110.5(10) 8_556 . . . no
O11 Cd1 N21 C21 68.9(10) . . . . no
O171 Cd1 N21 C21 161.9(10) . . . . no
O192 Cd1 N21 C21 -5.5(12) 6_565 . . . no
C17 Cd1 N21 C21 161.5(9) . . . . no
O172 Cd1 N21 C25 -22.1(11) . . . . no
O191 Cd1 N21 C25 161.8(9) 6_565 . . . no
N22 Cd1 N21 C25 71.5(9) 8_556 . . . no
O11 Cd1 N21 C25 -109.2(9) . . . . no
O171 Cd1 N21 C25 -16.2(9) . . . . no
O192 Cd1 N21 C25 176.4(7) 6_565 . . . no
C17 Cd1 N21 C25 -16.6(10) . . . . no
C25 N21 C21 C22 0(2) . . . . no
Cd1 N21 C21 C22 -178.3(11) . . . . no
N21 C21 C22 C23 0(2) . . . . no
C21 C22 C23 C24 0(2) . . . . no
C21 C22 C23 C26 174.4(13) . . . . no
C22 C23 C24 C25 -0.1(18) . . . . no
C26 C23 C24 C25 -175.7(10) . . . . no
C21 N21 C25 C24 -0.2(17) . . . . no
Cd1 N21 C25 C24 177.9(8) . . . . no
C23 C24 C25 N21 0.4(17) . . . . no
C22 C23 C26 C27 22(2) . . . . no
C24 C23 C26 C27 -163.6(12) . . . . no
C23 C26 C27 C28 -178.3(10) . . . . no
C26 C27 C28 C211 90(3) . . . . no
C213 N22 C29 C210 1(2) . . . . no
Cd1 N22 C29 C210 -177.8(11) 8_455 . . . no
N22 C29 C210 C211 -2(2) . . . . no
C29 C210 C211 C212 1(3) . . . . no
C29 C210 C211 C28 177.4(17) . . . . no
C27 C28 C211 C212 75(3) . . . . no
C27 C28 C211 C210 -102(3) . . . . no
C210 C211 C212 C213 0(3) . . . . no
C28 C211 C212 C213 -176.9(15) . . . . no
C29 N22 C213 C212 0(2) . . . . no
Cd1 N22 C213 C212 178.9(11) 8_455 . . . no
C211 C212 C213 N22 0(3) . . . . no
O172 Cd1 O171 C17 -4.0(6) . . . . no
N21 Cd1 O171 C17 -179.1(7) . . . . no
O191 Cd1 O171 C17 168.7(15) 6_565 . . . no
N22 Cd1 O171 C17 82.6(7) 8_556 . . . no
O11 Cd1 O171 C17 -85.0(7) . . . . no
O192 Cd1 O171 C17 -12.0(9) 6_565 . . . no
N21 Cd1 O172 C17 11.2(8) . . . . no
O191 Cd1 O172 C17 -174.3(6) 6_565 . . . no
N22 Cd1 O172 C17 -86.9(7) 8_556 . . . no
O11 Cd1 O172 C17 102.0(7) . . . . no
O171 Cd1 O172 C17 3.9(6) . . . . no
O192 Cd1 O172 C17 178.5(7) 6_565 . . . no
C16 C11 C12 C13 -0.3(16) . . . . no
C17 C11 C12 C13 -177.8(9) . . . . no
C11 C12 C13 C14 -1.5(15) . . . . no
C11 C12 C13 C19 178.1(9) . . . . no
C12 C13 C14 C15 2.5(16) . . . . no
C19 C13 C14 C15 -177.1(10) . . . . no
C13 C14 C15 C16 -1.7(16) . . . . no
C13 C14 C15 C18 175.4(12) . . . . no
C12 C11 C16 C15 1.2(16) . . . . no
C17 C11 C16 C15 178.7(9) . . . . no
C14 C15 C16 C11 -0.2(16) . . . . no
C18 C15 C16 C11 -177.2(12) . . . . no
Cd1 O171 C17 O172 7.1(11) . . . . no
Cd1 O171 C17 C11 -169.4(8) . . . . no
Cd1 O172 C17 O171 -7.6(12) . . . . no
Cd1 O172 C17 C11 169.0(8) . . . . no
C16 C11 C17 O171 -2.6(16) . . . . no
C12 C11 C17 O171 174.9(10) . . . . no
C16 C11 C17 O172 -179.3(10) . . . . no
C12 C11 C17 O172 -1.8(14) . . . . no
C16 C11 C17 Cd1 -118(4) . . . . no
C12 C11 C17 Cd1 60(5) . . . . no
O172 Cd1 C17 O171 173.0(11) . . . . no
N21 Cd1 C17 O171 0.9(8) . . . . no
O191 Cd1 C17 O171 -173.5(9) 6_565 . . . no
N22 Cd1 C17 O171 -96.0(7) 8_556 . . . no
O11 Cd1 C17 O171 96.0(7) . . . . no
O192 Cd1 C17 O171 171.4(6) 6_565 . . . no
N21 Cd1 C17 O172 -172.0(6) . . . . no
O191 Cd1 C17 O172 13.6(14) 6_565 . . . no
N22 Cd1 C17 O172 91.1(7) 8_556 . . . no
O11 Cd1 C17 O172 -76.9(6) . . . . no
O171 Cd1 C17 O172 -173.0(11) . . . . no
O192 Cd1 C17 O172 -1.6(7) 6_565 . . . no
O172 Cd1 C17 C11 -67(5) . . . . no
N21 Cd1 C17 C11 121(5) . . . . no
O191 Cd1 C17 C11 -53(5) 6_565 . . . no
N22 Cd1 C17 C11 24(5) 8_556 . . . no
O11 Cd1 C17 C11 -144(5) . . . . no
O171 Cd1 C17 C11 120(5) . . . . no
O192 Cd1 C17 C11 -68(5) 6_565 . . . no
C14 C15 C18 O182 -2(2) . . . . no
C16 C15 C18 O182 175.2(15) . . . . no
C14 C15 C18 O181 -176.8(13) . . . . no
C16 C15 C18 O181 0(2) . . . . no
Cd1 O191 C19 O192 -11.2(12) 6_566 . . . no
Cd1 O191 C19 C13 168.6(8) 6_566 . . . no
Cd1 O192 C19 O191 10.1(11) 6_566 . . . no
Cd1 O192 C19 C13 -169.7(9) 6_566 . . . no
C12 C13 C19 O191 -15.1(15) . . . . no
C14 C13 C19 O191 164.5(10) . . . . no
C12 C13 C19 O192 164.7(10) . . . . no
C14 C13 C19 O192 -15.7(16) . . . . no
